data_4085249
loop_
_publ_author_name
'Goodwin, Conrad A. P.'
'Joslin, Kristian C.'
'Lockyer, Selena J.'
'Formanuik, Alasdair'
'Morris, Gareth A.'
'Ortu, Fabrizio'
'Vitorica-Yrezabal, I\~nigo. J.'
'Mills, David P.'

_publ_section_title
;
 Homoleptic Trigonal Planar Lanthanide Complexes Stabilized by Superbulky
 Silylamide Ligands
;
_journal_issue 11
_journal_name_full Organometallics
_journal_page_first 2314
_journal_paper_doi 10.1021/om501123e
_journal_volume 34
_journal_year 2015
_chemical_formula_moiety 'C18 H42 K N Si2'
_chemical_formula_sum 'C18 H42 K N Si2'
_chemical_formula_weight 367.80
_space_group_crystal_system orthorhombic
_space_group_IT_number 18
_space_group_name_Hall 'P 2 2ab'
_space_group_name_H-M_alt 'P 21 21 2'
_symmetry_space_group_name_Hall 'P 2 2ab'
_symmetry_space_group_name_H-M 'P 21 21 2'
_atom_sites_solution_hydrogens geom
_audit_creation_date 2014-10-02
_audit_creation_method
;
Olex2 1.2
(compiled 2014.09.19 svn.r3010 for OlexSys, GUI svn.r4874)
;
_cell_angle_alpha 90
_cell_angle_beta 90
_cell_angle_gamma 90
_cell_formula_units_Z 2
_cell_length_a 15.400(2)
_cell_length_b 9.7973(11)
_cell_length_c 7.6315(11)
_cell_measurement_reflns_used 766
_cell_measurement_temperature 150.02(11)
_cell_measurement_theta_max 25.4000
_cell_measurement_theta_min 3.3780
_cell_volume 1151.4(3)
_computing_cell_refinement
;
CrysAlisPro, Agilent Technologies,
Version 1.171.36.32 (release 02-08-2013 CrysAlis171 .NET)
(compiled Aug  2 2013,16:46:58)
;
_computing_data_collection
;
CrysAlisPro, Agilent Technologies,
Version 1.171.36.32 (release 02-08-2013 CrysAlis171 .NET)
(compiled Aug  2 2013,16:46:58)
;
_computing_data_reduction
;
CrysAlisPro, Agilent Technologies,
Version 1.171.36.32 (release 02-08-2013 CrysAlis171 .NET)
(compiled Aug  2 2013,16:46:58)
;
_computing_molecular_graphics 'Olex2 (Dolomanov et al., 2009)'
_computing_publication_material 'Olex2 (Dolomanov et al., 2009)'
_computing_structure_refinement 'ShelXL (Sheldrick, 2008)'
_diffrn_ambient_temperature 150.02(11)
_diffrn_detector_area_resol_mean 8.0714
_diffrn_measured_fraction_theta_full 0.989
_diffrn_measured_fraction_theta_max 0.788
_diffrn_measurement_details
;
  1 omega  -94.00  -52.00   1.0000  165.0000
omega____ theta____ kappa____ phi______ frames
    -      -20.7110 -178.0000  -60.0000 42

  2 omega  -39.00   68.00   1.0000  165.0000
omega____ theta____ kappa____ phi______ frames
    -       21.3360   19.0000 -120.0000 107
;
_diffrn_measurement_device_type 'SuperNova, Single source at offset, Eos'
_diffrn_measurement_method '\w scans'
_diffrn_orient_matrix_UB_11 -0.0371991000
_diffrn_orient_matrix_UB_12 -0.0370822000
_diffrn_orient_matrix_UB_13 0.0269860000
_diffrn_orient_matrix_UB_21 -0.0165668000
_diffrn_orient_matrix_UB_22 0.0024947000
_diffrn_orient_matrix_UB_23 -0.0867579000
_diffrn_orient_matrix_UB_31 0.0215939000
_diffrn_orient_matrix_UB_32 -0.0620512000
_diffrn_orient_matrix_UB_33 -0.0196526000
_diffrn_radiation_monochromator mirror
_diffrn_radiation_type MoK\a
_diffrn_radiation_wavelength 0.71073
_diffrn_reflns_av_R_equivalents 0.0403
_diffrn_reflns_av_unetI/netI 0.0925
_diffrn_reflns_Laue_measured_fraction_full 0.893
_diffrn_reflns_Laue_measured_fraction_max 0.990
_diffrn_reflns_limit_h_max 7
_diffrn_reflns_limit_h_min -18
_diffrn_reflns_limit_k_max 6
_diffrn_reflns_limit_k_min -11
_diffrn_reflns_limit_l_max 9
_diffrn_reflns_limit_l_min -8
_diffrn_reflns_number 2665
_diffrn_reflns_point_group_measured_fraction_full 0.843
_diffrn_reflns_point_group_measured_fraction_max 0.940
_diffrn_reflns_theta_full 26.000
_diffrn_reflns_theta_max 25.008
_diffrn_reflns_theta_min 3.384
_diffrn_source 'SuperNova (Mo) X-ray Source'
_exptl_absorpt_coefficient_mu 0.334
_exptl_absorpt_correction_T_max 0.994
_exptl_absorpt_correction_T_min 0.802
_exptl_absorpt_correction_type gaussian
_exptl_absorpt_process_details
;
CrysAlisPro, Agilent Technologies,
Version 1.171.36.32 (release 02-08-2013 CrysAlis171 .NET)
(compiled Aug  2 2013,16:46:58)
Numerical absorption correction based on gaussian integration over
            a multifaceted crystal model
;
_exptl_crystal_colour colourless
_exptl_crystal_colour_primary colourless
_exptl_crystal_density_diffrn 1.061
_exptl_crystal_description needle
_exptl_crystal_F_000 408
_exptl_crystal_size_max 0.1817
_exptl_crystal_size_mid 0.0879
_exptl_crystal_size_min 0.0543
_refine_diff_density_max 0.576
_refine_diff_density_min -0.252
_refine_diff_density_rms 0.064
_refine_ls_abs_structure_details
;
 Flack x determined using 422 quotients [(I+)-(I-)]/[(I+)+(I-)]
 (Parsons, Flack and Wagner, Acta Cryst. B69 (2013) 249-259).
;
_refine_ls_abs_structure_Flack 0.32(9)
_refine_ls_extinction_method none
_refine_ls_goodness_of_fit_ref 1.057
_refine_ls_hydrogen_treatment constr
_refine_ls_matrix_type full
_refine_ls_number_parameters 107
_refine_ls_number_reflns 1912
_refine_ls_number_restraints 15
_refine_ls_restrained_S_all 1.053
_refine_ls_R_factor_all 0.0917
_refine_ls_R_factor_gt 0.0688
_refine_ls_shift/su_max 0.000
_refine_ls_shift/su_mean 0.000
_refine_ls_structure_factor_coef Fsqd
_refine_ls_weighting_details 'w=1/[\s^2^(Fo^2^)+(0.1011P)^2^] where P=(Fo^2^+2Fc^2^)/3'
_refine_ls_weighting_scheme calc
_refine_ls_wR_factor_gt 0.1762
_refine_ls_wR_factor_ref 0.1951
_reflns_Friedel_coverage 0.608
_reflns_Friedel_fraction_full 0.772
_reflns_Friedel_fraction_max 0.867
_reflns_number_gt 1472
_reflns_number_total 1912
_reflns_threshold_expression 'I > 2\s(I)'
_cod_data_source_file om501123e_si_002.cif
_cod_data_source_block 7
_cod_depositor_comments 'Adding full bibliography for 4085243--4085254.cif.'
_cod_original_cell_volume 1151.5(3)
_cod_database_code 4085249
_manchester_internal_coll_name adpm38
_manchester_internal_coll_client CAPG/DPM
_manchester_internal_coll_type custom
_manchester_internal_coll_frame_time 165s
_manchester_internal_coll_frame_width 1
_manchester_internal_coll_frame_method '\w scans'
_manchester_internal_coll_user CAPG
_manchester_internal_coll_date 24/03/2014
_manchester_internal_process_user CAPG
_manchester_internal_process_date 25/03/2014
_manchester_internal_solution_user CAPG
_manchester_internal_solution_date 25/03/2014
_manchester_internal_refinement_user CAPG/FO
_manchester_internal_refinement_date 30/07/2014
_manchester_internal_validation_user 'Inigo J. Vitorica-Yrezabal'
_manchester_internal_validation_date 07/08/14
_manchester_internal_archive_date 07/08/14
_shelxl_version_number 2014/6
_chemical_oxdiff_formula 'K N Si2 C18 H42'
_shelx_space_group_comment
;
The symmetry employed for this shelxl refinement is uniquely defined
by the following loop, which should always be used as a source of
symmetry information in preference to the above space-group names.
They are only intended as comments.
;
_reflns_odcompleteness_completeness 98.93
_reflns_odcompleteness_iscentric 1
_reflns_odcompleteness_theta 26.32
_olex2_refinement_description
;
1. Fixed Uiso
 At 1.2 times of:
  All C(H) groups
 At 1.5 times of:
  All C(H,H,H) groups
2. Restrained distances
 C8-C7 \\sim C9-C7 \\sim C3-C1 \\sim C2-C1 \\sim C5-C4 \\sim C6-C4
 with sigma of 0.002
3.a Ternary CH refined with riding coordinates:
 C1(H1), C4(H4), C7(H7)
3.b Idealised Me refined as rotating group:
 C2(H2A,H2B,H2C), C3(H3A,H3B,H3C), C5(H5A,H5B,H5C), C6(H6A,H6B,H6C), C8(H8A,
 H8B,H8C), C9(H9A,H9B,H9C)
;
_olex2_exptl_crystal_mounting_method 'From fomblin on microscope slide.'
_olex2_submission_special_instructions 'No special instructions were received'

loop_
_space_group_symop_operation_xyz
'x, y, z'
'-x, -y, z'
'x+1/2, -y+1/2, -z'
'-x+1/2, y+1/2, -z'

loop_
_atom_site_label
_atom_site_type_symbol
_atom_site_fract_x
_atom_site_fract_y
_atom_site_fract_z
_atom_site_U_iso_or_equiv
_atom_site_adp_type
_atom_site_occupancy
_atom_site_site_symmetry_order
_atom_site_calc_flag
_atom_site_refinement_flags_posn
_atom_site_refinement_flags_adp
_atom_site_refinement_flags_occupancy
C1 C 0.3495(4) 0.8356(5) 0.2024(11) 0.0458(19) Uani 1 1 d . . .
H1 H 0.3736 0.8286 0.0839 0.055 Uiso 1 1 calc R . .
C2 C 0.2885(5) 0.9580(7) 0.1910(12) 0.067(3) Uani 1 1 d . . .
H2A H 0.2678 0.9805 0.3060 0.101 Uiso 1 1 calc GR . .
H2B H 0.2402 0.9358 0.1167 0.101 Uiso 1 1 calc GR . .
H2C H 0.3192 1.0346 0.1430 0.101 Uiso 1 1 calc GR . .
C3 C 0.2926(6) 0.7090(8) 0.2186(16) 0.092(3) Uani 1 1 d . . .
H3A H 0.3281 0.6288 0.2094 0.137 Uiso 1 1 calc GR . .
H3B H 0.2502 0.7088 0.1265 0.137 Uiso 1 1 calc GR . .
H3C H 0.2638 0.7095 0.3301 0.137 Uiso 1 1 calc GR . .
C4 C 0.5158(4) 0.6982(6) 0.2994(8) 0.051(2) Uani 1 1 d . . .
H4 H 0.4786 0.6193 0.3233 0.061 Uiso 1 1 calc R . .
C5 C 0.5452(7) 0.6874(8) 0.1089(10) 0.080(3) Uani 1 1 d . . .
H5A H 0.4953 0.6895 0.0334 0.120 Uiso 1 1 calc GR . .
H5B H 0.5759 0.6032 0.0921 0.120 Uiso 1 1 calc GR . .
H5C H 0.5827 0.7626 0.0814 0.120 Uiso 1 1 calc GR . .
C6 C 0.5957(5) 0.6849(7) 0.4160(13) 0.069(3) Uani 1 1 d . . .
H6A H 0.6327 0.7627 0.3990 0.104 Uiso 1 1 calc GR . .
H6B H 0.6267 0.6032 0.3859 0.104 Uiso 1 1 calc GR . .
H6C H 0.5780 0.6806 0.5364 0.104 Uiso 1 1 calc GR . .
C7 C 0.4182(5) 0.8410(5) 0.5870(10) 0.0498(19) Uani 1 1 d . . .
H7 H 0.4719 0.8567 0.6530 0.060 Uiso 1 1 calc R . .
C8 C 0.3552(5) 0.9512(7) 0.6480(12) 0.069(2) Uani 1 1 d . . .
H8A H 0.3753 1.0389 0.6092 0.103 Uiso 1 1 calc GR . .
H8B H 0.3518 0.9504 0.7736 0.103 Uiso 1 1 calc GR . .
H8C H 0.2987 0.9338 0.5996 0.103 Uiso 1 1 calc GR . .
C9 C 0.3848(7) 0.7023(7) 0.6475(12) 0.075(3) Uani 1 1 d . . .
H9A H 0.3332 0.6794 0.5835 0.113 Uiso 1 1 calc GR . .
H9B H 0.3718 0.7059 0.7705 0.113 Uiso 1 1 calc GR . .
H9C H 0.4284 0.6342 0.6267 0.113 Uiso 1 1 calc GR . .
K1 K 0.5000 1.0000 -0.0525(3) 0.0785(10) Uani 1 2 d S T P
N1 N 0.5000 1.0000 0.2933(10) 0.0376(19) Uani 1 2 d S T P
Si1 Si 0.44954(13) 0.85671(15) 0.3468(2) 0.0371(5) Uani 1 1 d . . .

loop_
_atom_site_aniso_label
_atom_site_aniso_U_11
_atom_site_aniso_U_22
_atom_site_aniso_U_33
_atom_site_aniso_U_23
_atom_site_aniso_U_13
_atom_site_aniso_U_12
C1 0.034(3) 0.044(4) 0.059(5) -0.013(3) 0.000(3) -0.010(3)
C2 0.061(5) 0.066(5) 0.075(7) -0.008(4) -0.018(5) 0.003(4)
C3 0.098(7) 0.073(6) 0.103(9) 0.003(6) -0.016(7) -0.008(6)
C4 0.054(4) 0.028(3) 0.071(6) -0.006(3) -0.012(4) -0.004(3)
C5 0.081(6) 0.055(4) 0.104(8) -0.025(5) 0.010(6) 0.018(5)
C6 0.066(5) 0.041(4) 0.101(8) -0.002(4) -0.020(6) -0.001(4)
C7 0.067(5) 0.038(3) 0.044(4) 0.002(3) -0.005(4) -0.016(3)
C8 0.066(5) 0.089(6) 0.052(5) 0.003(5) 0.013(5) -0.024(5)
C9 0.110(7) 0.068(5) 0.049(5) 0.018(4) -0.006(6) -0.042(5)
K1 0.103(2) 0.095(2) 0.0371(15) 0.000 0.000 -0.0366(19)
N1 0.044(4) 0.031(4) 0.038(5) 0.000 0.000 -0.006(4)
Si1 0.0446(10) 0.0245(8) 0.0423(11) -0.0018(8) -0.0009(10) -0.0055(8)

loop_
_atom_type_symbol
_atom_type_description
_atom_type_scat_dispersion_real
_atom_type_scat_dispersion_imag
_atom_type_scat_source
C C 0.0033 0.0016 'International Tables Vol C Tables 4.2.6.8 and 6.1.1.4'
H H 0.0000 0.0000 'International Tables Vol C Tables 4.2.6.8 and 6.1.1.4'
K K 0.2009 0.2494 'International Tables Vol C Tables 4.2.6.8 and 6.1.1.4'
N N 0.0061 0.0033 'International Tables Vol C Tables 4.2.6.8 and 6.1.1.4'
Si Si 0.0817 0.0704 'International Tables Vol C Tables 4.2.6.8 and 6.1.1.4'

loop_
_exptl_crystal_face_index_h
_exptl_crystal_face_index_k
_exptl_crystal_face_index_l
_exptl_crystal_face_perp_dist
_exptl_oxdiff_crystal_face_indexfrac_h
_exptl_oxdiff_crystal_face_indexfrac_k
_exptl_oxdiff_crystal_face_indexfrac_l
_exptl_oxdiff_crystal_face_x
_exptl_oxdiff_crystal_face_y
_exptl_oxdiff_crystal_face_z
8 -13 2 0.0271 7.9999 -12.9999 2.0001 0.2385 -0.3385 0.9401
9 -1 -10 0.0894 8.9999 -1.0001 -9.9999 -0.5676 0.7160 0.4529
4 13 2 0.0269 4.0003 13.0001 1.9999 -0.5769 -0.2073 -0.7596
-22 0 1 0.0682 -22.0002 -0.0002 1.0000 0.8454 0.2777 -0.4947
17 -6 5 0.0164 17.0001 -5.9998 5.0000 -0.2750 -0.7304 0.6411
10 -12 -2 0.0295 9.9998 -12.0000 -1.9999 0.0190 -0.0221 0.9999
12 3 9 0.0512 12.0003 3.0003 8.9999 -0.3148 -0.9721 -0.1039
-7 -13 -1 0.0429 -7.0003 -13.0001 -0.9999 0.7155 0.1703 0.6752
-9 12 1 0.0248 -8.9999 12.0000 0.9999 -0.0832 0.0923 -0.9586
-8 -13 2 0.0259 -8.0003 -13.0001 2.0001 0.8336 -0.0734 0.5946
-5 0 -10 0.1025 -5.0002 -0.0002 -9.9999 -0.0838 0.9504 0.0886
21 -2 -2 0.0082 21.0001 -1.9998 -2.0000 -0.7610 -0.1794 0.6169

loop_
_geom_angle_atom_site_label_1
_geom_angle_atom_site_label_2
_geom_angle_atom_site_label_3
_geom_angle
_geom_angle_site_symmetry_1
_geom_angle_site_symmetry_3
C2 C1 H1 103.6 . .
C2 C1 Si1 116.5(5) . .
C3 C1 H1 103.6 . .
C3 C1 C2 106.9(6) . .
C3 C1 Si1 120.4(6) . .
Si1 C1 H1 103.6 . .
C1 C2 H2A 109.5 . .
C1 C2 H2B 109.5 . .
C1 C2 H2C 109.5 . .
H2A C2 H2B 109.5 . .
H2A C2 H2C 109.5 . .
H2B C2 H2C 109.5 . .
C1 C3 H3A 109.5 . .
C1 C3 H3B 109.5 . .
C1 C3 H3C 109.5 . .
H3A C3 H3B 109.5 . .
H3A C3 H3C 109.5 . .
H3B C3 H3C 109.5 . .
C5 C4 H4 107.2 . .
C5 C4 Si1 113.5(5) . .
C6 C4 H4 107.2 . .
C6 C4 C5 108.1(7) . .
C6 C4 Si1 113.2(5) . .
Si1 C4 H4 107.2 . .
C4 C5 H5A 109.5 . .
C4 C5 H5B 109.5 . .
C4 C5 H5C 109.5 . .
H5A C5 H5B 109.5 . .
H5A C5 H5C 109.5 . .
H5B C5 H5C 109.5 . .
C4 C6 H6A 109.5 . .
C4 C6 H6B 109.5 . .
C4 C6 H6C 109.5 . .
H6A C6 H6B 109.5 . .
H6A C6 H6C 109.5 . .
H6B C6 H6C 109.5 . .
C8 C7 H7 105.6 . .
C8 C7 K1 70.4(4) . 1_556
C8 C7 Si1 113.5(5) . .
C9 C7 H7 105.6 . .
C9 C7 C8 108.9(7) . .
C9 C7 K1 106.7(5) . 1_556
C9 C7 Si1 116.7(5) . .
K1 C7 H7 36.9 1_556 .
Si1 C7 H7 105.6 . .
Si1 C7 K1 130.4(3) . 1_556
C7 C8 H8A 109.5 . .
C7 C8 H8B 109.5 . .
C7 C8 H8C 109.5 . .
C7 C8 K1 83.2(4) . 1_556
H8A C8 H8B 109.5 . .
H8A C8 H8C 109.5 . .
H8B C8 H8C 109.5 . .
K1 C8 H8A 82.1 1_556 .
K1 C8 H8B 48.1 1_556 .
K1 C8 H8C 157.6 1_556 .
C7 C9 H9A 109.5 . .
C7 C9 H9B 109.5 . .
C7 C9 H9C 109.5 . .
H9A C9 H9B 109.5 . .
H9A C9 H9C 109.5 . .
H9B C9 H9C 109.5 . .
Si1 N1 K1 104.3(3) . .
Si1 N1 K1 104.3(3) 2_675 .
Si1 N1 Si1 151.5(5) 2_675 .
C4 Si1 C1 103.7(3) . .
C4 Si1 C7 104.8(3) . .
C7 Si1 C1 110.1(3) . .
N1 Si1 C1 109.2(3) . .
N1 Si1 C4 113.3(3) . .
N1 Si1 C7 115.2(3) . .

loop_
_geom_bond_atom_site_label_1
_geom_bond_atom_site_label_2
_geom_bond_distance
_geom_bond_site_symmetry_2
C1 H1 0.9800 .
C1 C2 1.525(5) .
C1 C3 1.524(5) .
C1 Si1 1.906(7) .
C2 H2A 0.9600 .
C2 H2B 0.9600 .
C2 H2C 0.9600 .
C3 H3A 0.9600 .
C3 H3B 0.9600 .
C3 H3C 0.9600 .
C4 H4 0.9800 .
C4 C5 1.526(5) .
C4 C6 1.524(5) .
C4 Si1 1.893(7) .
C5 H5A 0.9600 .
C5 H5B 0.9600 .
C5 H5C 0.9600 .
C6 H6A 0.9600 .
C6 H6B 0.9600 .
C6 H6C 0.9600 .
C7 H7 0.9800 .
C7 C8 1.525(5) .
C7 C9 1.525(5) .
C7 K1 3.403(7) 1_556
C7 Si1 1.901(7) .
C8 H8A 0.9600 .
C8 H8B 0.9600 .
C8 H8C 0.9600 .
C8 K1 3.229(10) 1_556
C9 H9A 0.9600 .
C9 H9B 0.9600 .
C9 H9C 0.9600 .
K1 N1 2.640(8) .
N1 Si1 1.656(2) 2_675
N1 Si1 1.656(2) .

loop_
_geom_torsion_atom_site_label_1
_geom_torsion_atom_site_label_2
_geom_torsion_atom_site_label_3
_geom_torsion_atom_site_label_4
_geom_torsion
_geom_torsion_site_symmetry_1
_geom_torsion_site_symmetry_4
C5 C4 Si1 C1 62.4(6) . .
C5 C4 Si1 C7 177.8(6) . .
C5 C4 Si1 N1 -55.9(6) . .
C6 C4 Si1 C1 -173.9(6) . .
C6 C4 Si1 C7 -58.4(6) . .
C6 C4 Si1 N1 67.9(6) . .
C9 C7 C8 K1 101.6(6) . 1_556
K1 N1 Si1 C1 -43.9(2) . .
K1 N1 Si1 C4 71.1(2) . .
K1 N1 Si1 C7 -168.3(2) . .
Si1 C7 C8 K1 -126.6(4) . 1_556
Si1 N1 Si1 C1 136.1(2) 2_675 .
Si1 N1 Si1 C4 -108.9(2) 2_675 .
Si1 N1 Si1 C7 11.7(2) 2_675 .
